data_7232348
loop_
_publ_author_name
'Ishikawa, Ryuta'
'Ueno, Shunya'
'Hamatake, Yumi'
'Horii, Yoji'
'Miyazaki, Yuji'
'Nakano, Motohiro'
'Noda, Takeshi'
'Uematsu, Mikoto'
'Kawata, Satoshi'

_publ_section_title
;
 Versatile coordination architectures of products generated by the in situ
 reaction of a doubly bis(2-pyridyl)pyrazolate bridged dinuclear
 copper(ii) complex with tetracyanoethylene
;
_journal_issue 12
_journal_name_full CrystEngComm
_journal_page_first 1886
_journal_paper_doi 10.1039/C9CE00036D
_journal_volume 21
_journal_year 2019
_chemical_formula_moiety 'C38 H28 Cu2 N12 O4'
_chemical_formula_sum 'C38 H28 Cu2 N12 O4'
_chemical_formula_weight 843.81
_space_group_IT_number 2
_space_group_name_Hall '-P 1'
_space_group_name_H-M_alt 'P -1'
_symmetry_cell_setting triclinic
_symmetry_Int_Tables_number 2
_symmetry_space_group_name_Hall '-P 1'
_symmetry_space_group_name_H-M 'P -1'
_atom_sites_solution_hydrogens geom
_atom_sites_solution_primary direct
_atom_sites_solution_secondary difmap
_audit_update_record
;
2018-12-22 deposited with the CCDC.    2019-02-13 downloaded from the CCDC.
;
_cell_angle_alpha 108.3940(19)
_cell_angle_beta 95.407(2)
_cell_angle_gamma 108.6530(14)
_cell_formula_units_Z 1
_cell_length_a 8.1083(5)
_cell_length_b 10.3884(6)
_cell_length_c 11.9430(8)
_cell_measurement_reflns_used 7270
_cell_measurement_temperature 150
_cell_measurement_theta_max 27.54
_cell_measurement_theta_min 3.23
_cell_volume 882.88(10)
_computing_cell_refinement 'RAPID AUTO'
_computing_data_collection 'RAPID AUTO (Rigaku, ????)'
_computing_data_reduction 'RAPID AUTO'
_computing_molecular_graphics 'CrystalStructure 4.0'
_computing_publication_material 'CrystalStructure 4.0 (Rigaku, 2010)'
_computing_structure_refinement 'SHELXL97 (Sheldrick, 2008)'
_computing_structure_solution 'Il Milione (Burla, et al., 2007)'
_diffrn_ambient_temperature 150
_diffrn_detector_area_resol_mean 10.000
_diffrn_measured_fraction_theta_full 0.996
_diffrn_measured_fraction_theta_max 0.996
_diffrn_measurement_device_type 'Rigaku R-AXIS RAPID'
_diffrn_measurement_method \w
_diffrn_radiation_type 'Mo K\a'
_diffrn_radiation_wavelength 0.71075
_diffrn_reflns_av_R_equivalents 0.0270
_diffrn_reflns_limit_h_max 10
_diffrn_reflns_limit_h_min -9
_diffrn_reflns_limit_k_max 13
_diffrn_reflns_limit_k_min -13
_diffrn_reflns_limit_l_max 15
_diffrn_reflns_limit_l_min -15
_diffrn_reflns_number 8849
_diffrn_reflns_theta_full 27.48
_diffrn_reflns_theta_max 27.48
_diffrn_standards_number 0
_exptl_absorpt_coefficient_mu 1.266
_exptl_absorpt_correction_T_max 0.881
_exptl_absorpt_correction_T_min 0.718
_exptl_absorpt_correction_type multi-scan
_exptl_absorpt_process_details 'ABSCOR (Rigaku, 1995)'
_exptl_crystal_colour green
_exptl_crystal_density_diffrn 1.587
_exptl_crystal_density_method 'not measured'
_exptl_crystal_description block
_exptl_crystal_F_000 430.00
_exptl_crystal_preparation 'Magnetic properties'
_exptl_crystal_recrystallization_method 'Liquid-liquid slow diffusion technique'
_exptl_crystal_size_max 0.200
_exptl_crystal_size_mid 0.100
_exptl_crystal_size_min 0.100
_refine_diff_density_max 0.490
_refine_diff_density_min -0.400
_refine_ls_extinction_method none
_refine_ls_goodness_of_fit_ref 1.094
_refine_ls_hydrogen_treatment constr
_refine_ls_number_parameters 254
_refine_ls_number_reflns 4047
_refine_ls_number_restraints 0
_refine_ls_R_factor_gt 0.0338
_refine_ls_shift/su_max 0.001
_refine_ls_structure_factor_coef Fsqd
_refine_ls_weighting_details 'w = 1/[\s^2^(Fo^2^)+(0.0278P)^2^+0.8604P] where P=(Fo^2^+2Fc^2^)/3'
_refine_ls_weighting_scheme calc
_refine_ls_wR_factor_ref 0.0826
_reflns_number_gt 3372
_reflns_number_total 4047
_reflns_threshold_expression F^2^>2.0\s(F^2^)
_cod_data_source_file c9ce00036d2.cif
_cod_data_source_block Cu2_bpypz2_DCNE2
_cod_depositor_comments 'Adding full bibliography for 7232348--7232350.cif.'
_cod_original_cell_volume 882.89(9)
_cod_database_code 7232348

loop_
_symmetry_equiv_pos_site_id
_symmetry_equiv_pos_as_xyz
1 +X,+Y,+Z
2 -X,-Y,-Z

loop_
_atom_site_label
_atom_site_type_symbol
_atom_site_fract_x
_atom_site_fract_y
_atom_site_fract_z
_atom_site_U_iso_or_equiv
_atom_site_adp_type
_atom_site_occupancy
_atom_site_symmetry_multiplicity
_atom_site_calc_flag
_atom_site_refinement_flags
Cu1 Cu 1.10939(4) 0.61213(3) 0.17751(2) 0.01795(9) Uani 1.0 2 d .
O1 O 1.0116(2) 1.11445(18) 0.15972(15) 0.0239(4) Uani 1.0 2 d .
O2 O 1.2575(3) 1.32116(18) 0.22522(16) 0.0264(4) Uani 1.0 2 d .
N1 N 0.9767(3) 0.5994(2) 0.31597(17) 0.0202(4) Uani 1.0 2 d .
N2 N 0.8659(3) 0.4927(2) 0.08376(17) 0.0178(4) Uani 1.0 2 d .
N3 N 0.7914(3) 0.4249(2) -0.03395(16) 0.0181(4) Uani 1.0 2 d .
N4 N 0.6155(3) 0.2794(2) -0.25533(17) 0.0196(4) Uani 1.0 2 d .
N5 N 1.1076(3) 0.8359(3) 0.2086(2) 0.0265(5) Uani 1.0 2 d .
N6 N 1.6007(3) 1.2127(3) 0.3542(2) 0.0350(6) Uani 1.0 2 d .
C1 C 1.0418(4) 0.6559(3) 0.4352(3) 0.0298(6) Uani 1.0 2 d .
C2 C 0.9356(4) 0.6593(3) 0.5192(3) 0.0342(7) Uani 1.0 2 d .
C3 C 0.7525(4) 0.6000(3) 0.4793(3) 0.0275(6) Uani 1.0 2 d .
C4 C 0.6815(3) 0.5376(3) 0.3562(2) 0.0225(5) Uani 1.0 2 d .
C5 C 0.7959(3) 0.5391(3) 0.2771(2) 0.0178(5) Uani 1.0 2 d .
C6 C 0.7351(3) 0.4740(3) 0.1462(2) 0.0172(5) Uani 1.0 2 d .
C7 C 0.5711(3) 0.3908(3) 0.0664(2) 0.0188(5) Uani 1.0 2 d .
C8 C 0.6137(3) 0.3630(3) -0.0468(2) 0.0171(5) Uani 1.0 2 d .
C9 C 0.5140(3) 0.2780(3) -0.1710(2) 0.0181(5) Uani 1.0 2 d .
C10 C 0.3317(3) 0.1982(3) -0.2017(3) 0.0239(5) Uani 1.0 2 d .
C11 C 0.2503(4) 0.1144(3) -0.3214(3) 0.0277(6) Uani 1.0 2 d .
C12 C 0.3528(4) 0.1138(3) -0.4079(3) 0.0277(6) Uani 1.0 2 d .
C13 C 0.5338(4) 0.1977(3) -0.3710(3) 0.0261(6) Uani 1.0 2 d .
C14 C 1.1788(3) 0.9582(3) 0.2262(2) 0.0214(5) Uani 1.0 2 d .
C15 C 1.4535(4) 1.1675(3) 0.3075(3) 0.0229(5) Uani 1.0 2 d .
C16 C 1.2697(3) 1.1076(3) 0.2506(2) 0.0201(5) Uani 1.0 2 d .
C17 C 1.1858(3) 1.1931(3) 0.2124(2) 0.0198(5) Uani 1.0 2 d .
C18 C 0.9153(4) 1.1892(3) 0.1131(3) 0.0304(6) Uani 1.0 2 d .
C19 C 0.7253(4) 1.0856(3) 0.0648(3) 0.0301(6) Uani 1.0 2 d .
H1 H 1.1675 0.6957 0.4638 0.0358 Uiso 1.0 2 calc R
H2 H 0.9878 0.7019 0.6033 0.0411 Uiso 1.0 2 calc R
H3 H 0.6767 0.6021 0.5353 0.0330 Uiso 1.0 2 calc R
H4 H 0.5560 0.4943 0.3264 0.0270 Uiso 1.0 2 calc R
H7 H 0.4568 0.3602 0.0848 0.0225 Uiso 1.0 2 calc R
H10 H 0.2638 0.2012 -0.1410 0.0286 Uiso 1.0 2 calc R
H11 H 0.1260 0.0582 -0.3440 0.0333 Uiso 1.0 2 calc R
H12 H 0.3001 0.0569 -0.4908 0.0332 Uiso 1.0 2 calc R
H13 H 0.6033 0.1972 -0.4308 0.0313 Uiso 1.0 2 calc R
H18A H 0.9665 1.2163 0.0481 0.0365 Uiso 1.0 2 calc R
H18B H 0.9227 1.2792 0.1783 0.0365 Uiso 1.0 2 calc R
H19A H 0.6753 1.0619 0.1306 0.0361 Uiso 1.0 2 calc R
H19B H 0.7202 0.9960 0.0020 0.0361 Uiso 1.0 2 calc R
H19C H 0.6560 1.1313 0.0302 0.0361 Uiso 1.0 2 calc R

loop_
_atom_site_aniso_label
_atom_site_aniso_U_11
_atom_site_aniso_U_22
_atom_site_aniso_U_33
_atom_site_aniso_U_12
_atom_site_aniso_U_13
_atom_site_aniso_U_23
Cu1 0.01473(14) 0.02069(15) 0.01516(15) 0.00421(11) 0.00323(10) 0.00473(11)
O1 0.0197(8) 0.0208(9) 0.0284(10) 0.0055(7) -0.0019(7) 0.0094(7)
O2 0.0255(9) 0.0217(9) 0.0289(10) 0.0037(8) 0.0045(8) 0.0107(8)
N1 0.0174(9) 0.0232(10) 0.0184(10) 0.0050(9) 0.0051(8) 0.0076(8)
N2 0.0161(9) 0.0204(10) 0.0156(10) 0.0057(8) 0.0041(8) 0.0057(8)
N3 0.0159(9) 0.0201(10) 0.0152(10) 0.0047(8) 0.0021(8) 0.0047(8)
N4 0.0173(9) 0.0222(10) 0.0181(10) 0.0064(8) 0.0037(8) 0.0069(8)
N5 0.0220(11) 0.0226(11) 0.0361(13) 0.0113(9) 0.0049(9) 0.0097(10)
N6 0.0244(12) 0.0355(13) 0.0351(14) 0.0039(10) -0.0043(10) 0.0103(11)
C1 0.0216(12) 0.0396(15) 0.0207(13) 0.0050(12) 0.0024(10) 0.0083(12)
C2 0.0312(14) 0.0423(16) 0.0164(13) 0.0014(13) 0.0043(11) 0.0069(12)
C3 0.0280(13) 0.0284(13) 0.0227(13) 0.0063(11) 0.0110(11) 0.0073(11)
C4 0.0190(11) 0.0227(12) 0.0215(12) 0.0031(10) 0.0069(10) 0.0066(10)
C5 0.0180(11) 0.0153(11) 0.0189(12) 0.0041(9) 0.0033(9) 0.0069(9)
C6 0.0175(11) 0.0164(11) 0.0198(12) 0.0074(9) 0.0073(9) 0.0071(9)
C7 0.0157(11) 0.0196(11) 0.0209(12) 0.0060(10) 0.0053(9) 0.0072(9)
C8 0.0146(10) 0.0193(11) 0.0200(12) 0.0087(9) 0.0051(9) 0.0078(9)
C9 0.0174(11) 0.0185(11) 0.0206(12) 0.0091(10) 0.0028(9) 0.0081(9)
C10 0.0183(11) 0.0286(13) 0.0223(13) 0.0058(11) 0.0061(10) 0.0086(11)
C11 0.0174(12) 0.0306(14) 0.0267(14) 0.0029(11) 0.0004(10) 0.0068(11)
C12 0.0229(12) 0.0332(14) 0.0206(13) 0.0097(11) 0.0004(10) 0.0035(11)
C13 0.0217(12) 0.0312(14) 0.0196(12) 0.0064(11) 0.0042(10) 0.0053(11)
C14 0.0171(11) 0.0289(13) 0.0178(12) 0.0101(11) 0.0026(9) 0.0068(10)
C15 0.0246(13) 0.0222(12) 0.0216(12) 0.0093(11) 0.0052(10) 0.0069(10)
C16 0.0180(11) 0.0199(11) 0.0199(12) 0.0063(10) 0.0028(9) 0.0053(9)
C17 0.0198(11) 0.0240(12) 0.0146(11) 0.0078(10) 0.0046(9) 0.0059(9)
C18 0.0298(14) 0.0301(14) 0.0325(15) 0.0115(12) -0.0016(11) 0.0149(12)
C19 0.0249(13) 0.0382(15) 0.0289(14) 0.0159(12) 0.0007(11) 0.0118(12)

loop_
_atom_type_symbol
_atom_type_description
_atom_type_scat_dispersion_real
_atom_type_scat_dispersion_imag
_atom_type_scat_source
Cu Cu 0.3201 1.2651
;
International Tables for Crystallography
(1992, Vol. C, Tables 4.2.6.8 and 6.1.1.4)
;
N N 0.0061 0.0033
;
International Tables for Crystallography
(1992, Vol. C, Tables 4.2.6.8 and 6.1.1.4)
;
C C 0.0033 0.0016
;
International Tables for Crystallography
(1992, Vol. C, Tables 4.2.6.8 and 6.1.1.4)
;
H H 0.0000 0.0000
;
International Tables for Crystallography
(1992, Vol. C, Table 6.1.1.4)
;
O O 0.0106 0.0060
;
International Tables for Crystallography
(1992, Vol. C, Tables 4.2.6.8 and 6.1.1.4)
;

loop_
_geom_angle_atom_site_label_1
_geom_angle_atom_site_label_2
_geom_angle_atom_site_label_3
_geom_angle
_geom_angle_publ_flag
_geom_angle_site_symmetry_1
_geom_angle_site_symmetry_3
N1 Cu1 N2 79.75(8) yes . .
N1 Cu1 N3 166.72(8) yes . 2_765
N1 Cu1 N4 107.75(8) yes . 2_765
N1 Cu1 N5 90.46(9) yes . .
N2 Cu1 N3 92.35(8) yes . 2_765
N2 Cu1 N4 170.81(9) yes . 2_765
N2 Cu1 N5 100.17(9) yes . .
N3 Cu1 N4 79.26(8) yes 2_765 2_765
N3 Cu1 N5 101.52(10) yes 2_765 .
N4 Cu1 N5 85.31(9) yes 2_765 .
C17 O1 C18 115.9(2) yes . .
Cu1 N1 C1 129.23(17) yes . .
Cu1 N1 C5 113.01(16) yes . .
C1 N1 C5 117.3(3) yes . .
Cu1 N2 N3 134.51(16) yes . .
Cu1 N2 C6 117.13(14) yes . .
N3 N2 C6 108.32(17) yes . .
Cu1 N3 N2 132.77(15) yes 2_765 .
Cu1 N3 C8 118.45(14) yes 2_765 .
N2 N3 C8 108.50(19) yes . .
Cu1 N4 C9 112.62(14) yes 2_765 .
Cu1 N4 C13 129.16(18) yes 2_765 .
C9 N4 C13 117.47(19) yes . .
Cu1 N5 C14 151.7(3) yes . .
N1 C1 C2 123.4(3) yes . .
N1 C1 H1 118.4 yes . .
C2 C1 H1 118.3 yes . .
C1 C2 C3 119.0(3) yes . .
C2 C3 C4 118.8(3) yes . .
C3 C4 C5 119.1(3) yes . .
C3 C2 H2 120.4 yes . .
C1 C2 H2 120.5 yes . .
C2 C3 H3 120.7 yes . .
C4 C3 H3 120.6 yes . .
C5 C4 H4 120.5 yes . .
C5 C4 H4 120.5 yes . .
C3 C4 H4 120.4 yes . .
C8 C7 H7 128.2 yes . .
C6 C7 H7 128.1 yes . .
C9 C10 H10 120.3 yes . .
C11 C10 H10 120.4 yes . .
C11 C10 H10 120.4 yes . .
C10 C11 H11 120.5 yes . .
C10 C11 H11 120.5 yes . .
C12 C11 H11 120.6 yes . .
C11 C12 H12 120.6 yes . .
C13 C12 H12 120.7 yes . .
N1 C5 C4 122.4(2) yes . .
N1 C5 C6 114.1(2) yes . .
C4 C5 C6 123.4(2) yes . .
N2 C6 C5 114.95(18) yes . .
N2 C6 C7 109.7(2) yes . .
C5 C6 C7 135.3(3) yes . .
C6 C7 C8 103.7(2) yes . .
N3 C8 C7 109.72(18) yes . .
N3 C8 C9 115.0(2) yes . .
C7 C8 C9 135.1(2) yes . .
N4 C9 C8 114.30(18) yes . .
N4 C9 C10 122.27(19) yes . .
C8 C9 C10 123.4(3) yes . .
C9 C10 C11 119.3(3) yes . .
C10 C11 C12 118.9(2) yes . .
C11 C12 C13 118.7(3) yes . .
N4 C13 C12 123.3(3) yes . .
N5 C14 C16 178.3(3) yes . .
N6 C15 C16 178.2(4) yes . .
N4 C13 H13 118.4 yes . .
C12 C13 H13 118.3 yes . .
C14 C16 C15 116.7(3) yes . .
C14 C16 C17 122.0(2) yes . .
C15 C16 C17 121.2(3) yes . .
O1 C17 O2 122.7(3) yes . .
O1 C17 C16 111.3(2) yes . .
O2 C17 C16 125.9(2) yes . .
O1 C18 C19 106.9(3) yes . .
N4 C13 H13 118.4 yes . .
O1 C18 H18A 110.3 yes . .
O1 C18 H18B 110.3 yes . .
C19 C18 H18A 110.4 yes . .
C19 C18 H18B 110.3 yes . .
H18A C18 H18B 108.6 yes . .
C18 C19 H19A 109.5 yes . .
C18 C19 H19B 109.5 yes . .
C18 C19 H19B 109.4 yes . .
H19A C19 H19B 109.5 yes . .
H19A C19 H19C 109.5 yes . .
H19B C19 H19C 109.5 yes . .

loop_
_geom_bond_atom_site_label_1
_geom_bond_atom_site_label_2
_geom_bond_distance
_geom_bond_publ_flag
_geom_bond_site_symmetry_2
Cu1 N1 2.072(3) yes .
Cu1 N2 1.9575(17) yes .
Cu1 N3 1.943(2) yes 2_765
Cu1 N4 2.1095(18) yes 2_765
Cu1 N5 2.241(3) yes .
O1 C17 1.352(3) yes .
O1 C18 1.450(4) yes .
O2 C17 1.221(3) yes .
N1 C1 1.336(3) yes .
N1 C5 1.363(3) yes .
N2 N3 1.334(3) yes .
N2 C6 1.352(4) yes .
N3 C8 1.348(3) yes .
N4 C9 1.360(4) yes .
N4 C13 1.340(3) yes .
N5 C14 1.153(4) yes .
N6 C15 1.143(4) yes .
C1 C2 1.382(5) yes .
C1 H1 0.9500 yes .
C2 C3 1.381(4) yes .
C2 H2 0.9500 yes .
C3 C4 1.383(4) yes .
C3 H3 0.9500 yes .
C4 C5 1.386(4) yes .
C4 H4 0.9500 yes .
C5 C6 1.455(3) yes .
C6 C7 1.389(3) yes .
C7 C8 1.391(4) yes .
C7 H7 0.9500 yes .
C8 C9 1.458(3) yes .
C9 C10 1.389(3) yes .
C10 C11 1.380(4) yes .
C10 H10 0.9500 yes .
C11 C12 1.385(4) yes .
C11 H11 0.9500 yes .
C12 C13 1.388(4) yes .
C12 H12 0.9500 yes .
C13 H13 0.9500 yes .
C14 C16 1.407(4) yes .
C15 C16 1.421(4) yes .
C16 C17 1.429(5) yes .
C18 C19 1.498(4) yes .
C18 H18A 0.9800 yes .
C18 H18B 0.9800 yes .
C19 H19A 0.9800 yes .
C19 H19B 0.9800 yes .
C19 H19C 0.9800 yes .
